data_7204927
loop_
_publ_author_name
'Uruichi, Mikio'
'Yakushi, Kyuya'
'Yamashita, Yoshiro'

_publ_contact_author
;
    ENTER NAME
 ENTER ADDRESS
;
_publ_section_title
;
 Optical properties and metal--insulator transitions in organic metals
 (BEDT-ATD)2X(solvent) (X = PF6, AsF6, BF4; solvent = THF, DHF, DO)
 [BEDT-ATD =
 4,11-bis(4',5'-ethylenedithio-1',3'-dithiol-2'-ylidene)-4,11-dihydroanthra[2,3-c][1,2,5]thiadiazole]
;
_journal_issue 12
_journal_name_full 'Journal of Materials Chemistry'
_journal_page_first 2716
_journal_paper_doi 10.1039/b002904l
_journal_volume 10
_journal_year 2000
_chemical_formula_sum 'C51 H34 F6 N4 O2 P S18'
_chemical_formula_weight 1456.90
_space_group_IT_number 14
_symmetry_cell_setting monoclinic
_symmetry_Int_Tables_number 14
_symmetry_space_group_name_Hall '-P 2yab'
_symmetry_space_group_name_H-M 'P 1 21/a 1'
_audit_creation_date 'Tue Aug 23 15:20:54 2000'
_audit_creation_method 'from TEXRAY.INF file'
_cell_angle_alpha 90
_cell_angle_beta 103.61(1)
_cell_angle_gamma 90
_cell_formula_units_Z 2
_cell_length_a 27.879(5)
_cell_length_b 7.954(6)
_cell_length_c 13.337(2)
_cell_measurement_reflns_used 0
_cell_measurement_temperature 296.0
_cell_measurement_theta_max 0.0
_cell_measurement_theta_min 0.0
_cell_volume 2874(2)
_computing_cell_refinement 'MSC/AFC Diffractometer Control'
_computing_data_collection 'MSC/AFC Diffractometer Control'
_computing_data_reduction teXsan
_computing_publication_material teXsan
_computing_structure_refinement teXsan
_computing_structure_solution SHELXS86
_diffrn_ambient_temperature 296.0
_diffrn_measurement_device 'Rigaku RAXISII'
_diffrn_orient_matrix_UB_11 0.00000
_diffrn_orient_matrix_UB_12 0.00000
_diffrn_orient_matrix_UB_13 0.00000
_diffrn_orient_matrix_UB_21 0.00000
_diffrn_orient_matrix_UB_22 0.00000
_diffrn_orient_matrix_UB_23 0.00000
_diffrn_orient_matrix_UB_31 0.00000
_diffrn_orient_matrix_UB_32 0.00000
_diffrn_orient_matrix_UB_33 0.00000
_diffrn_radiation_detector 'Imaging Plate'
_diffrn_radiation_monochromator graphite
_diffrn_radiation_source 'Rigaku rotating anode'
_diffrn_radiation_type 'Mo K\a'
_diffrn_radiation_wavelength 0.7107
_diffrn_reflns_av_R_equivalents 0.00
_diffrn_reflns_av_sigmaI/netI 0.185
_diffrn_reflns_limit_h_max 33
_diffrn_reflns_limit_h_min 0
_diffrn_reflns_limit_k_max 9
_diffrn_reflns_limit_k_min 0
_diffrn_reflns_limit_l_max 15
_diffrn_reflns_limit_l_min -16
_diffrn_reflns_number 3755
_diffrn_reflns_reduction_process 'Lp corrections applied'
_diffrn_reflns_theta_max 0.00
_diffrn_reflns_theta_min 0.00
_diffrn_standards_decay_% 0.00
_diffrn_standards_interval_count 0
_diffrn_standards_number 0
_exptl_absorpt_coefficient_mu 0.000
_exptl_absorpt_correction_type none
_exptl_crystal_colour black
_exptl_crystal_density_diffrn 1.683
_exptl_crystal_density_meas ?
_exptl_crystal_description needle
_exptl_crystal_F_000 1482.00
_exptl_crystal_size_max 0.500
_exptl_crystal_size_mid 0.100
_exptl_crystal_size_min 0.050
_refine_diff_density_max 0.69
_refine_diff_density_min -0.53
_refine_ls_extinction_method none
_refine_ls_goodness_of_fit_obs 2.344
_refine_ls_hydrogen_treatment noref
_refine_ls_matrix_type full
_refine_ls_number_constraints 0
_refine_ls_number_parameters 377
_refine_ls_number_reflns 2030
_refine_ls_number_restraints 0
_refine_ls_R_factor_obs 0.0952
_refine_ls_shift/esd_max 1.0830
_refine_ls_shift/esd_mean 0.0660
_refine_ls_structure_factor_coef F
_refine_ls_weighting_details 'w = 1/[\s^2^(Fo) + 0.00022|Fo|^2^]'
_refine_ls_weighting_scheme calc
_refine_ls_wR_factor_obs 0.1175
_reflns_number_observed 2030
_reflns_number_total 3755
_reflns_observed_criterion >3.0sigma(I)
_cod_data_source_file b002904l.txt
_cod_data_source_block (BEDT-ATD)2PF6(DO),296K
_cod_depositor_comments
;
The following automatic conversions were performed:

'_refine_ls_weighting_scheme' value 'w = 1/[\s^2^(Fo) +
0.00022|Fo|^2^]' was changed to 'calc'. New tag
'_refine_ls_weighting_details' was created. The value of the new tag
was set to 'w = 1/[\s^2^(Fo) + 0.00022|Fo|^2^]'.

Automatic conversion script
Id: cif_fix_values 3143 2015-03-26 13:38:13Z robertas 
;
_cod_original_cell_volume 2874.3701
_cod_original_sg_symbol_H-M 'P 21/a     '
_cod_original_formula_sum 'C51 H34 F6 N4 O2 P S18 '
_cod_database_code 7204927

loop_
_symmetry_equiv_pos_as_xyz
'   +x,   +y,   +z'
'1/2-x,1/2+y,   -z'
'   -x,   -y,   -z'
'1/2+x,1/2-y,   +z'

loop_
_atom_site_aniso_label
_atom_site_aniso_U_11
_atom_site_aniso_U_22
_atom_site_aniso_U_33
_atom_site_aniso_U_12
_atom_site_aniso_U_13
_atom_site_aniso_U_23
S(1) 0.066(3) 0.093(5) 0.061(3) 0.018(3) 0.014(3) 0.022(3)
S(2) 0.059(3) 0.061(3) 0.059(3) 0.000(2) 0.021(2) 0.006(2)
S(3) 0.062(3) 0.051(3) 0.061(3) 0.004(2) 0.014(2) 0.010(2)
S(4) 0.062(3) 0.088(4) 0.074(3) -0.009(3) 0.020(3) 0.018(3)
S(5) 0.081(3) 0.058(4) 0.065(3) 0.001(3) 0.024(3) 0.016(3)
S(6) 0.059(3) 0.067(4) 0.055(3) 0.000(2) 0.019(2) -0.001(3)
S(7) 0.057(3) 0.056(3) 0.056(3) 0.004(2) 0.019(2) 0.005(2)
S(8) 0.088(4) 0.105(5) 0.064(3) 0.007(3) 0.029(3) -0.018(3)
S(9) 0.078(3) 0.060(4) 0.081(4) 0.014(3) 0.033(3) -0.001(3)
P(1) 0.084(6) 0.100(9) 0.083(6) 0.027(6) 0.028(5) -0.010(6)
F(1) 0.17(2) 0.09(1) 0.25(2) 0.00(1) 0.06(1) -0.02(1)
F(2) 0.14(1) 0.28(2) 0.11(1) 0.06(1) 0.06(1) 0.00(1)
F(3) 0.089(9) 0.17(2) 0.16(1) 0.062(10) 0.041(9) 0.03(1)
O(1) 0.12(3) 0.06(2) 0.16(4) -0.03(2) 0.07(3) 0.02(2)
N(1) 0.08(1) 0.06(1) 0.06(1) 0.017(9) 0.023(9) 0.017(8)
N(2) 0.062(9) 0.09(1) 0.042(9) 0.003(9) 0.011(8) 0.011(9)
C(1) 0.06(1) 0.04(1) 0.06(1) 0.008(9) 0.009(10) -0.010(9)
C(2) 0.05(1) 0.05(1) 0.05(1) 0.007(9) 0.018(9) -0.009(9)
C(3) 0.046(9) 0.05(1) 0.040(9) 0.005(8) 0.017(8) 0.007(8)
C(4) 0.05(1) 0.03(1) 0.07(1) -0.003(8) 0.01(1) -0.005(9)
C(5) 0.05(1) 0.05(1) 0.05(1) 0.002(9) 0.009(9) 0.004(9)
C(6) 0.08(1) 0.05(1) 0.05(1) 0.00(1) 0.00(1) 0.010(10)
C(7) 0.06(1) 0.09(2) 0.07(1) -0.02(1) 0.01(1) -0.01(1)
C(8) 0.09(2) 0.15(3) 0.07(1) -0.02(2) 0.04(1) 0.01(1)
C(9) 0.09(1) 0.10(2) 0.06(1) -0.02(1) -0.05(1) 0.01(1)
C(10) 0.06(1) 0.07(2) 0.07(1) 0.00(1) 0.002(10) 0.02(1)
C(11) 0.05(1) 0.04(1) 0.07(1) -0.008(9) 0.01(1) -0.006(10)
C(12) 0.08(1) 0.04(1) 0.05(1) -0.009(9) 0.02(1) 0.004(9)
C(13) 0.044(10) 0.06(1) 0.045(10) -0.003(8) 0.011(9) 0.008(9)
C(14) 0.05(1) 0.04(1) 0.05(1) 0.001(8) 0.002(9) 0.002(9)
C(15) 0.07(1) 0.05(1) 0.032(9) -0.003(9) 0.028(9) -0.001(8)
C(16) 0.06(1) 0.04(1) 0.04(1) 0.001(8) 0.027(9) 0.006(8)
C(17) 0.08(1) 0.06(1) 0.08(1) 0.00(1) 0.04(1) 0.01(1)
C(18) 0.07(1) 0.04(1) 0.05(1) 0.003(9) 0.020(9) 0.006(9)
C(19) 0.11(2) 0.08(2) 0.11(2) -0.04(1) 0.03(2) 0.02(1)
C(20) 0.15(2) 0.13(3) 0.08(2) -0.03(2) 0.03(2) 0.01(2)
C(21) 0.08(1) 0.06(1) 0.06(1) 0.01(1) 0.02(1) -0.02(1)
C(22) 0.07(1) 0.05(1) 0.06(1) 0.00(1) 0.03(1) -0.004(10)
C(23) 0.08(1) 0.08(2) 0.08(1) 0.00(1) 0.03(1) -0.01(1)
C(24) 0.15(2) 0.08(2) 0.07(1) 0.04(2) 0.06(2) 0.01(1)
C(25) 0.08(3) 0.07(3) 0.06(2) -0.02(2) 0.05(3) -0.02(3)
C(26) 0.03(2) 0.13(3) 0.05(2) -0.06(2) -0.02(2) 0.05(2)

loop_
_atom_site_label
_atom_site_fract_x
_atom_site_fract_y
_atom_site_fract_z
_atom_site_U_iso_or_equiv
_atom_site_thermal_displace_type
_atom_site_calc_flag
_atom_site_calc_attached_atom
_atom_site_occupancy
_atom_site_refinement_flags
S1 0.3851(2) 0.1589(8) 0.2321(4) 0.073(2) Uani d . 1.00 .
S2 0.4058(2) 0.3591(6) -0.0522(3) 0.058(1) Uani d . 1.00 .
S3 0.3206(2) 0.4295(6) -0.2201(3) 0.058(2) Uani d . 1.00 .
S4 0.4789(2) 0.5156(7) -0.1494(4) 0.074(2) Uani d . 1.00 .
S5 0.3758(2) 0.5935(6) -0.3567(4) 0.067(2) Uani d . 1.00 .
S6 0.2565(2) 0.3252(6) 0.3198(3) 0.059(2) Uani d . 1.00 .
S7 0.1679(2) 0.4089(6) 0.1639(3) 0.055(1) Uani d . 1.00 .
S8 0.2242(2) 0.4744(8) 0.4949(4) 0.084(2) Uani d . 1.00 .
S9 0.1153(2) 0.5733(7) 0.3063(4) 0.071(2) Uani d . 1.00 .
P1 0.0000 0.5000 0.5000 0.088(3) Uani d . 0.50 S
F1 -0.0154(6) 0.313(2) 0.486(1) 0.169(8) Uani d . 1.00 .
F2 -0.0055(5) 0.489(3) 0.613(1) 0.175(8) Uani d . 1.00 .
F3 0.0555(5) 0.445(2) 0.531(1) 0.138(6) Uani d . 1.00 .
O1 0.036(1) 0.469(4) 0.080(3) 0.11(2) Uani d . 0.50 .
N1 0.3811(5) 0.196(2) 0.108(1) 0.068(6) Uani d . 1.00 .
N2 0.3287(5) 0.184(2) 0.2388(10) 0.064(5) Uani d . 1.00 .
C1 0.3306(6) 0.231(2) 0.071(1) 0.054(6) Uani d . 1.00 .
C2 0.3118(6) 0.281(2) -0.041(1) 0.051(6) Uani d . 1.00 .
C3 0.3414(5) 0.342(2) -0.097(1) 0.044(5) Uani d . 1.00 .
C4 0.2581(6) 0.256(2) -0.073(1) 0.052(6) Uani d . 1.00 .
C5 0.2353(6) 0.232(2) -0.175(1) 0.051(6) Uani d . 1.00 .
C6 0.1835(7) 0.203(2) -0.209(1) 0.062(6) Uani d . 1.00 .
C7 0.1613(7) 0.167(3) -0.312(1) 0.074(7) Uani d . 1.00 .
C8 0.1148(8) 0.142(3) -0.346(2) 0.100(10) Uani d . 1.00 .
C9 0.0846(7) 0.141(3) -0.277(1) 0.090(8) Uani d . 1.00 .
C10 0.1021(6) 0.167(3) -0.173(1) 0.068(7) Uani d . 1.00 .
C11 0.1565(6) 0.200(2) -0.139(1) 0.054(6) Uani d . 1.00 .
C12 0.1794(7) 0.226(2) -0.031(1) 0.056(6) Uani d . 1.00 .
C13 0.2295(6) 0.253(2) 0.004(1) 0.048(5) Uani d . 1.00 .
C14 0.2518(6) 0.268(2) 0.115(1) 0.050(6) Uani d . 1.00 .
C15 0.2263(6) 0.324(2) 0.189(1) 0.048(5) Uani d . 1.00 .
C16 0.3028(6) 0.224(2) 0.144(1) 0.043(5) Uani d . 1.00 .
C17 0.4179(7) 0.471(2) -0.155(1) 0.065(7) Uani d . 1.00 .
C18 0.3765(6) 0.500(2) -0.239(1) 0.049(5) Uani d . 1.00 .
C19 0.4737(8) 0.662(3) -0.258(2) 0.100(9) Uani d . 1.00 .
C20 0.4410(10) 0.587(4) -0.354(2) 0.12(1) Uani d . 1.00 .
C21 0.2120(7) 0.438(2) 0.359(1) 0.065(7) Uani d . 1.00 .
C22 0.1693(7) 0.479(2) 0.291(1) 0.060(6) Uani d . 1.00 .
C23 0.1659(7) 0.516(3) 0.513(1) 0.078(8) Uani d . 1.00 .
C24 0.1373(9) 0.639(3) 0.439(1) 0.096(9) Uani d . 1.00 .
C25 0.029(2) 0.426(5) -0.012(4) 0.06(1) Uani d . 0.50 .
C26 0.000(2) 0.491(6) 0.081(3) 0.08(1) Uani d . 0.50 .
H1 0.2550 0.2329 -0.2247 0.0602 Uiso calc . 1.00 .
H2 0.1821 0.1588 -0.3593 0.0886 Uiso calc . 1.00 .
H3 0.1024 0.1246 -0.4179 0.1234 Uiso calc . 1.00 .
H4 0.0507 0.1221 -0.3046 0.1082 Uiso calc . 1.00 .
H5 0.0812 0.1639 -0.1268 0.0795 Uiso calc . 1.00 .
H6 0.1595 0.2218 0.0172 0.0666 Uiso calc . 1.00 .
H7 0.5058 0.6822 -0.2701 0.1194 Uiso calc . 1.00 .
H8 0.4605 0.7667 -0.2419 0.1194 Uiso calc . 1.00 .
H9 0.4447 0.6505 -0.4136 0.1382 Uiso calc . 1.00 .
H10 0.4494 0.4748 -0.3616 0.1382 Uiso calc . 1.00 .
H11 0.1691 0.5606 0.5805 0.0921 Uiso calc . 1.00 .
H12 0.1476 0.4147 0.5063 0.0921 Uiso calc . 1.00 .
H13 0.1089 0.6707 0.4633 0.1138 Uiso calc . 1.00 .
H14 0.1574 0.7353 0.4388 0.1138 Uiso calc . 1.00 .
H15 0.0618 0.4173 -0.0273 0.0705 Uiso calc . 1.00 .
H16 0.0170 0.3063 -0.0198 0.0705 Uiso calc . 1.00 .
H17 -0.0193 0.3974 0.0936 0.0818 Uiso calc . 1.00 .
H18 0.0019 0.5630 0.1479 0.0818 Uiso calc . 1.00 .

loop_
_atom_type_symbol
_atom_type_oxidation_number
_atom_type_number_in_cell
_atom_type_scat_dispersion_real
_atom_type_scat_dispersion_imag
_atom_type_scat_source
C 0 102 0.003 0.002
;International Tables for Crystallography
(1992, Vol. C, Tables 4.2.6.8 and 6.1.1.1)
;
H 0 68 0.000 0.000
;International Tables for Crystallography
(1992, Vol. C, Table 6.1.1.2)
;
O 0 4 0.011 0.006
;International Tables for Crystallography
(1992, Vol. C, Tables 4.2.6.8 and 6.1.1.1)
;
N 0 8 0.006 0.003
;International Tables for Crystallography
(1992, Vol. C, Tables 4.2.6.8 and 6.1.1.1)
;
S 0 36 0.125 0.123
;International Tables for Crystallography
(1992, Vol. C, Tables 4.2.6.8 and 6.1.1.1)
;
P 0 2 0.102 0.094
;International Tables for Crystallography
(1992, Vol. C, Tables 4.2.6.8 and 6.1.1.1)
;
F 0 12 0.017 0.010
;International Tables for Crystallography
(1992, Vol. C, Tables 4.2.6.8 and 6.1.1.1)
;

loop_
_geom_angle_atom_site_label_1
_geom_angle_atom_site_label_2
_geom_angle_atom_site_label_3
_geom_angle
_geom_angle_site_symmetry_1
_geom_angle_site_symmetry_2
_geom_angle_site_symmetry_3
_geom_angle_publ_flag
N(1) S(1) N(2) 101.3(7) 1_555 1_555 1_555 yes
C(3) S(2) C(17) 98.4(8) 1_555 1_555 1_555 yes
C(3) S(3) C(18) 98.9(7) 1_555 1_555 1_555 yes
C(17) S(4) C(19) 101.7(10) 1_555 1_555 1_555 yes
C(18) S(5) C(20) 100.1(9) 1_555 1_555 1_555 yes
C(15) S(6) C(21) 95.6(8) 1_555 1_555 1_555 yes
C(15) S(7) C(22) 97.6(8) 1_555 1_555 1_555 yes
C(21) S(8) C(23) 102.1(9) 1_555 1_555 1_555 yes
C(22) S(9) C(24) 97.9(9) 1_555 1_555 1_555 yes
F(1) P(1) F(1) 180.0000(1) 1_555 1_555 3_566 yes
F(1) P(1) F(2) 88.5(9) 1_555 1_555 1_555 yes
F(1) P(1) F(2) 91.5(9) 1_555 1_555 3_566 yes
F(1) P(1) F(3) 89.5(8) 1_555 1_555 1_555 yes
F(1) P(1) F(3) 90.5(8) 1_555 1_555 3_566 yes
F(1) P(1) F(2) 91.5(9) 3_566 1_555 1_555 yes
F(1) P(1) F(2) 88.5(9) 3_566 1_555 3_566 yes
F(1) P(1) F(3) 90.5(8) 3_566 1_555 1_555 yes
F(1) P(1) F(3) 89.5(8) 3_566 1_555 3_566 yes
F(2) P(1) F(2) 180.0 1_555 1_555 3_566 yes
F(2) P(1) F(3) 92.6(7) 1_555 1_555 1_555 yes
F(2) P(1) F(3) 87.4(7) 1_555 1_555 3_566 yes
F(2) P(1) F(3) 87.4(7) 3_566 1_555 1_555 yes
F(2) P(1) F(3) 92.6(7) 3_566 1_555 3_566 yes
F(3) P(1) F(3) 180.0 1_555 1_555 3_566 yes
C(25) O(1) C(26) 98(5) 1_555 1_555 1_555 yes
S(1) N(1) C(1) 102(1) 1_555 1_555 1_555 yes
S(1) N(2) C(16) 107.1(10) 1_555 1_555 1_555 yes
N(1) C(1) C(2) 119(1) 1_555 1_555 1_555 yes
N(1) C(1) C(16) 114(1) 1_555 1_555 1_555 yes
C(2) C(1) C(16) 125(1) 1_555 1_555 1_555 yes
C(1) C(2) C(3) 122(1) 1_555 1_555 1_555 yes
C(1) C(2) C(4) 110(1) 1_555 1_555 1_555 yes
C(3) C(2) C(4) 127(1) 1_555 1_555 1_555 yes
S(2) C(3) S(3) 111.8(7) 1_555 1_555 1_555 yes
S(2) C(3) C(2) 124(1) 1_555 1_555 1_555 yes
S(3) C(3) C(2) 124(1) 1_555 1_555 1_555 yes
C(2) C(4) C(5) 120(1) 1_555 1_555 1_555 yes
C(2) C(4) C(13) 119(1) 1_555 1_555 1_555 yes
C(5) C(4) C(13) 119(1) 1_555 1_555 1_555 yes
C(4) C(5) C(6) 122(1) 1_555 1_555 1_555 yes
C(4) C(5) H(1) 118(1) 1_555 1_555 1_555 no
C(6) C(5) H(1) 118(1) 1_555 1_555 1_555 no
C(5) C(6) C(7) 121(1) 1_555 1_555 1_555 yes
C(5) C(6) C(11) 118(1) 1_555 1_555 1_555 yes
C(7) C(6) C(11) 119(1) 1_555 1_555 1_555 yes
C(6) C(7) C(8) 123(1) 1_555 1_555 1_555 yes
C(6) C(7) H(2) 117(1) 1_555 1_555 1_555 no
C(8) C(7) H(2) 118(2) 1_555 1_555 1_555 no
C(7) C(8) C(9) 119(1) 1_555 1_555 1_555 yes
C(7) C(8) H(3) 118(1) 1_555 1_555 1_555 no
C(9) C(8) H(3) 122(2) 1_555 1_555 1_555 no
C(8) C(9) C(10) 122(1) 1_555 1_555 1_555 yes
C(8) C(9) H(4) 117(1) 1_555 1_555 1_555 no
C(10) C(9) H(4) 119(2) 1_555 1_555 1_555 no
C(9) C(10) C(11) 114(1) 1_555 1_555 1_555 yes
C(9) C(10) H(5) 121(1) 1_555 1_555 1_555 no
C(11) C(10) H(5) 123(1) 1_555 1_555 1_555 no
C(6) C(11) C(10) 119(1) 1_555 1_555 1_555 yes
C(6) C(11) C(12) 120(1) 1_555 1_555 1_555 yes
C(10) C(11) C(12) 119(1) 1_555 1_555 1_555 yes
C(11) C(12) C(13) 122(1) 1_555 1_555 1_555 yes
C(11) C(12) H(6) 118(1) 1_555 1_555 1_555 no
C(13) C(12) H(6) 119(1) 1_555 1_555 1_555 no
C(4) C(13) C(12) 116(1) 1_555 1_555 1_555 yes
C(4) C(13) C(14) 122(1) 1_555 1_555 1_555 yes
C(12) C(13) C(14) 120(1) 1_555 1_555 1_555 yes
C(13) C(14) C(15) 124(1) 1_555 1_555 1_555 yes
C(13) C(14) C(16) 113(1) 1_555 1_555 1_555 yes
C(15) C(14) C(16) 121(1) 1_555 1_555 1_555 yes
S(6) C(15) S(7) 113.5(7) 1_555 1_555 1_555 yes
S(6) C(15) C(14) 119(1) 1_555 1_555 1_555 yes
S(7) C(15) C(14) 126(1) 1_555 1_555 1_555 yes
N(2) C(16) C(1) 113(1) 1_555 1_555 1_555 yes
N(2) C(16) C(14) 126(1) 1_555 1_555 1_555 yes
C(1) C(16) C(14) 119(1) 1_555 1_555 1_555 yes
S(2) C(17) S(4) 116(1) 1_555 1_555 1_555 yes
S(2) C(17) C(18) 115(1) 1_555 1_555 1_555 yes
S(4) C(17) C(18) 127(1) 1_555 1_555 1_555 yes
S(3) C(18) S(5) 116.9(10) 1_555 1_555 1_555 yes
S(3) C(18) C(17) 115(1) 1_555 1_555 1_555 yes
S(5) C(18) C(17) 127(1) 1_555 1_555 1_555 yes
S(4) C(19) C(20) 109(1) 1_555 1_555 1_555 yes
S(4) C(19) H(7) 109(1) 1_555 1_555 1_555 no
S(4) C(19) H(8) 109(1) 1_555 1_555 1_555 no
C(20) C(19) H(7) 109(2) 1_555 1_555 1_555 no
C(20) C(19) H(8) 110(2) 1_555 1_555 1_555 no
H(7) C(19) H(8) 108(2) 1_555 1_555 1_555 no
S(5) C(20) C(19) 113(1) 1_555 1_555 1_555 yes
S(5) C(20) H(9) 105(1) 1_555 1_555 1_555 no
S(5) C(20) H(10) 107(2) 1_555 1_555 1_555 no
C(19) C(20) H(9) 109(2) 1_555 1_555 1_555 no
C(19) C(20) H(10) 110(2) 1_555 1_555 1_555 no
H(9) C(20) H(10) 109(2) 1_555 1_555 1_555 no
S(6) C(21) S(8) 114(1) 1_555 1_555 1_555 yes
S(6) C(21) C(22) 119(1) 1_555 1_555 1_555 yes
S(8) C(21) C(22) 124(1) 1_555 1_555 1_555 yes
S(7) C(22) S(9) 115(1) 1_555 1_555 1_555 yes
S(7) C(22) C(21) 112(1) 1_555 1_555 1_555 yes
S(9) C(22) C(21) 131(1) 1_555 1_555 1_555 yes
S(8) C(23) C(24) 114(1) 1_555 1_555 1_555 yes
S(8) C(23) H(11) 108(1) 1_555 1_555 1_555 no
S(8) C(23) H(12) 109(1) 1_555 1_555 1_555 no
C(24) C(23) H(11) 107(1) 1_555 1_555 1_555 no
C(24) C(23) H(12) 107(1) 1_555 1_555 1_555 no
H(11) C(23) H(12) 109(1) 1_555 1_555 1_555 no
S(9) C(24) C(23) 117(1) 1_555 1_555 1_555 yes
S(9) C(24) H(13) 106(1) 1_555 1_555 1_555 no
S(9) C(24) H(14) 107(1) 1_555 1_555 1_555 no
C(23) C(24) H(13) 107(1) 1_555 1_555 1_555 no
C(23) C(24) H(14) 107(2) 1_555 1_555 1_555 no
H(13) C(24) H(14) 108(2) 1_555 1_555 1_555 no
O(1) C(25) C(26) 36(2) 1_555 1_555 1_555 yes
O(1) C(25) C(26) 119(4) 1_555 1_555 3_565 yes
O(1) C(25) H(15) 106(5) 1_555 1_555 1_555 no
O(1) C(25) H(16) 108(3) 1_555 1_555 1_555 no
C(26) C(25) C(26) 92(2) 1_555 1_555 3_565 yes
C(26) C(25) H(15) 142(4) 1_555 1_555 1_555 no
C(26) C(25) H(16) 98(2) 1_555 1_555 1_555 no
C(26) C(25) H(15) 110(4) 3_565 1_555 1_555 no
C(26) C(25) H(16) 106(4) 3_565 1_555 1_555 no
H(15) C(25) H(16) 102(3) 1_555 1_555 1_555 no
O(1) C(26) C(25) 45(3) 1_555 1_555 1_555 yes
O(1) C(26) C(25) 122(3) 1_555 1_555 3_565 yes
O(1) C(26) H(17) 117(6) 1_555 1_555 1_555 no
O(1) C(26) H(18) 104(4) 1_555 1_555 1_555 no
C(25) C(26) C(25) 87(2) 1_555 1_555 3_565 yes
C(25) C(26) H(17) 105(4) 1_555 1_555 1_555 no
C(25) C(26) H(18) 146(3) 1_555 1_555 1_555 no
C(25) C(26) H(17) 104(3) 3_565 1_555 1_555 no
C(25) C(26) H(18) 103(5) 3_565 1_555 1_555 no
H(17) C(26) H(18) 102(3) 1_555 1_555 1_555 no

loop_
_geom_bond_atom_site_label_1
_geom_bond_atom_site_label_2
_geom_bond_distance
_geom_bond_site_symmetry_1
_geom_bond_site_symmetry_2
_geom_bond_publ_flag
S(1) N(1) 1.65(1) 1_555 1_555 yes
S(1) N(2) 1.61(1) 1_555 1_555 yes
S(2) C(3) 1.76(1) 1_555 1_555 yes
S(2) C(17) 1.73(2) 1_555 1_555 yes
S(3) C(3) 1.75(1) 1_555 1_555 yes
S(3) C(18) 1.73(1) 1_555 1_555 yes
S(4) C(17) 1.72(2) 1_555 1_555 yes
S(4) C(19) 1.84(2) 1_555 1_555 yes
S(5) C(18) 1.73(2) 1_555 1_555 yes
S(5) C(20) 1.81(2) 1_555 1_555 yes
S(6) C(15) 1.75(1) 1_555 1_555 yes
S(6) C(21) 1.71(2) 1_555 1_555 yes
S(7) C(15) 1.72(2) 1_555 1_555 yes
S(7) C(22) 1.77(2) 1_555 1_555 yes
S(8) C(21) 1.78(2) 1_555 1_555 yes
S(8) C(23) 1.73(2) 1_555 1_555 yes
S(9) C(22) 1.74(2) 1_555 1_555 yes
S(9) C(24) 1.81(2) 1_555 1_555 yes
P(1) F(1) 1.54(2) 1_555 1_555 yes
P(1) F(1) 1.54(2) 1_555 3_566 yes
P(1) F(2) 1.55(1) 1_555 1_555 yes
P(1) F(2) 1.55(1) 1_555 3_566 yes
P(1) F(3) 1.57(1) 1_555 1_555 yes
P(1) F(3) 1.57(1) 1_555 3_566 yes
O(1) C(25) 1.25(5) 1_555 1_555 yes
O(1) C(26) 1.03(4) 1_555 1_555 yes
N(1) C(1) 1.40(2) 1_555 1_555 yes
N(2) C(16) 1.34(2) 1_555 1_555 yes
C(1) C(2) 1.51(2) 1_555 1_555 yes
C(1) C(16) 1.38(2) 1_555 1_555 yes
C(2) C(3) 1.33(2) 1_555 1_555 yes
C(2) C(4) 1.47(2) 1_555 1_555 yes
C(4) C(5) 1.37(2) 1_555 1_555 yes
C(4) C(13) 1.44(2) 1_555 1_555 yes
C(5) C(6) 1.43(2) 1_555 1_555 yes
C(6) C(7) 1.40(2) 1_555 1_555 yes
C(6) C(11) 1.33(2) 1_555 1_555 yes
C(7) C(8) 1.28(3) 1_555 1_555 yes
C(8) C(9) 1.38(2) 1_555 1_555 yes
C(9) C(10) 1.38(2) 1_555 1_555 yes
C(10) C(11) 1.50(2) 1_555 1_555 yes
C(11) C(12) 1.45(2) 1_555 1_555 yes
C(12) C(13) 1.38(2) 1_555 1_555 yes
C(13) C(14) 1.48(2) 1_555 1_555 yes
C(14) C(15) 1.41(2) 1_555 1_555 yes
C(14) C(16) 1.43(2) 1_555 1_555 yes
C(17) C(18) 1.42(2) 1_555 1_555 yes
C(19) C(20) 1.51(3) 1_555 1_555 yes
C(21) C(22) 1.36(2) 1_555 1_555 yes
C(23) C(24) 1.48(3) 1_555 1_555 yes
C(25) C(26) 1.73(5) 1_555 1_555 yes
C(25) C(26) 1.26(5) 1_555 3_565 yes

loop_
_geom_contact_atom_site_label_1
_geom_contact_atom_site_label_2
_geom_contact_distance
_geom_contact_site_symmetry_1
_geom_contact_site_symmetry_2
_geom_contact_publ_flag
S(2) O(1) 3.56(3) 1_555 2_545 ?
S(3) C(15) 3.46(2) 1_555 2_555 ?
S(5) C(22) 3.50(2) 1_555 2_555 ?
S(6) C(7) 3.57(2) 1_555 2_555 ?
S(7) C(2) 3.49(2) 1_555 2_555 ?
S(7) C(3) 3.56(2) 1_555 2_555 ?
S(9) O(1) 3.39(4) 1_555 1_555 ?
S(9) F(2) 3.51(1) 1_555 3_566 ?
S(9) C(18) 3.53(2) 1_555 2_555 ?
F(1) C(20) 3.51(3) 1_555 2_545 ?
F(2) C(19) 3.39(3) 1_555 4_466 ?
F(3) C(8) 3.16(3) 1_555 1_556 ?
F(3) C(23) 3.19(2) 1_555 1_555 ?
F(3) C(24) 3.23(2) 1_555 1_555 ?
F(3) C(9) 3.47(2) 1_555 1_556 ?
O(1) C(19) 3.46(4) 1_555 2_545 ?
N(2) C(23) 3.54(2) 1_555 2_546 ?
C(5) C(15) 3.44(2) 1_555 2_545 ?
C(19) C(26) 3.48(5) 1_555 2_555 ?
